data_1555148
loop_
_publ_author_name
'Ding, Ran'
'Zheng, Bo'
'Wang, Yan'
'Peng, Yungui'

_publ_section_title
;
 A Cation-Directed Enantioselective Sulfur-Mediated Michael/Mannich
 Three-Component Domino Reaction involving Chalcones as Michael Acceptors.
;
_journal_issue 17
_journal_name_full 'Organic letters'
_journal_page_first 4128
_journal_page_last 4131
_journal_paper_doi 10.1021/acs.orglett.5b01833
_journal_volume 17
_journal_year 2015
_chemical_absolute_configuration rm
_chemical_formula_moiety 'C40 H41 N O3 S2, 0.5(C6 H14)'
_chemical_formula_sum 'C43 H48 N O3 S2'
_chemical_formula_weight 690.94
_chemical_melting_point ?
_space_group_IT_number 19
_space_group_name_Hall 'P 2ac 2ab'
_space_group_name_H-M_alt 'P 21 21 21'
_symmetry_cell_setting orthorhombic
_symmetry_space_group_name_H-M 'P 21 21 21'
_atom_sites_solution_hydrogens geom
_atom_sites_solution_primary direct
_atom_sites_solution_secondary difmap
_audit_creation_method SHELXL-97
_cell_angle_alpha 90.00
_cell_angle_beta 90.00
_cell_angle_gamma 90.00
_cell_formula_units_Z 8
_cell_length_a 11.13642(7)
_cell_length_b 14.74032(8)
_cell_length_c 46.2616(3)
_cell_measurement_reflns_used 83028
_cell_measurement_temperature 293(2)
_cell_measurement_theta_max 71.5720
_cell_measurement_theta_min 4.3830
_cell_volume 7594.04(8)
_computing_cell_refinement
;
CrysAlisPro, Agilent Technologies,
Version 1.171.37.34 (release 22-05-2014 CrysAlis171 .NET)
(compiled May 22 2014,16:03:01)
;
_computing_data_collection
;
CrysAlisPro, Agilent Technologies,
Version 1.171.37.34 (release 22-05-2014 CrysAlis171 .NET)
(compiled May 22 2014,16:03:01)
;
_computing_data_reduction
;
CrysAlisPro, Agilent Technologies,
Version 1.171.37.34 (release 22-05-2014 CrysAlis171 .NET)
(compiled May 22 2014,16:03:01)
;
_computing_molecular_graphics 'Olex2 (Dolomanov et al., 2009)'
_computing_publication_material 'Olex2 (Dolomanov et al., 2009)'
_computing_structure_refinement 'SHELXL-97 (Sheldrick, 1997)'
_computing_structure_solution 'SHELXS-97 (Sheldrick, 1990)'
_diffrn_ambient_temperature 293(2)
_diffrn_detector_area_resol_mean 8.0243
_diffrn_measured_fraction_theta_full 0.996
_diffrn_measured_fraction_theta_max 0.996
_diffrn_measurement_device_type 'SuperNova, Dual, Cu at zero, EosS2'
_diffrn_measurement_method '\w scans'
_diffrn_radiation_monochromator graphite
_diffrn_radiation_source 'fine-focus sealed tube'
_diffrn_radiation_type CuK\a
_diffrn_radiation_wavelength 1.54184
_diffrn_reflns_av_R_equivalents 0.0597
_diffrn_reflns_av_sigmaI/netI 0.0241
_diffrn_reflns_limit_h_max 13
_diffrn_reflns_limit_h_min -12
_diffrn_reflns_limit_k_max 18
_diffrn_reflns_limit_k_min -17
_diffrn_reflns_limit_l_max 56
_diffrn_reflns_limit_l_min -56
_diffrn_reflns_number 139716
_diffrn_reflns_theta_full 71.66
_diffrn_reflns_theta_max 71.66
_diffrn_reflns_theta_min 4.08
_diffrn_standards_decay_% none
_diffrn_standards_interval_count none
_diffrn_standards_interval_time none
_diffrn_standards_number 139716
_exptl_absorpt_coefficient_mu 1.589
_exptl_absorpt_correction_T_max 1.00000
_exptl_absorpt_correction_T_min 0.24126
_exptl_absorpt_correction_type multi-scan
_exptl_crystal_colour colourless
_exptl_crystal_density_diffrn 1.209
_exptl_crystal_density_method 'not measured'
_exptl_crystal_description block
_exptl_crystal_F_000 2952
_exptl_crystal_size_max 0.05
_exptl_crystal_size_mid 0.04
_exptl_crystal_size_min 0.04
_refine_diff_density_max 0.924
_refine_diff_density_min -0.491
_refine_diff_density_rms 0.066
_refine_ls_abs_structure_details 'Flack H D (1983), Acta Cryst. A39, 876-881'
_refine_ls_abs_structure_Flack 0.016(11)
_refine_ls_extinction_method none
_refine_ls_goodness_of_fit_ref 1.059
_refine_ls_hydrogen_treatment constr
_refine_ls_matrix_type full
_refine_ls_number_parameters 895
_refine_ls_number_reflns 14765
_refine_ls_number_restraints 1908
_refine_ls_restrained_S_all 1.054
_refine_ls_R_factor_all 0.0459
_refine_ls_R_factor_gt 0.0455
_refine_ls_shift/su_max 0.002
_refine_ls_shift/su_mean 0.000
_refine_ls_structure_factor_coef Fsqd
_refine_ls_weighting_details 'calc w=1/[\s^2^(Fo^2^)+(0.0666P)^2^+7.3323P] where P=(Fo^2^+2Fc^2^)/3'
_refine_ls_weighting_scheme calc
_refine_ls_wR_factor_gt 0.1247
_refine_ls_wR_factor_ref 0.1250
_reflns_number_gt 14633
_reflns_number_total 14765
_reflns_threshold_expression >2sigma(I)
_cod_data_source_file ol5b01833_si_002.cif
_cod_data_source_block pyg_zb20141028
_cod_depositor_comments
;
The following automatic conversions were performed:

data item '_chemical_melting_point' value 'not measured' was changed
to '?' -- the value is undefined or not given.

Automatic conversion script
Id: cif_fix_values 6909 2019-04-08 15:41:33Z antanas 

2022-05-28
Z value and formula fixed to values more according to usual
chemical conventions.                 miguel
;
_cod_original_formula_sum 'C86 H96 N2 O6 S4'
_cod_original_formula_weight 1381.89
_cod_original_formula_moiety 'C86 H96 N2 O6 S4'
_cod_original_formula_units_Z 4
_cod_database_code 1555148

loop_
_symmetry_equiv_pos_as_xyz
'x, y, z'
'-x+1/2, -y, z+1/2'
'x+1/2, -y+1/2, -z'
'-x, y+1/2, -z+1/2'

loop_
_atom_site_label
_atom_site_type_symbol
_atom_site_fract_x
_atom_site_fract_y
_atom_site_fract_z
_atom_site_U_iso_or_equiv
_atom_site_adp_type
_atom_site_occupancy
_atom_site_symmetry_multiplicity
_atom_site_calc_flag
_atom_site_refinement_flags
_atom_site_disorder_assembly
_atom_site_disorder_group
S8 S -0.34581(5) -0.48866(4) -0.593390(12) 0.01669(12) Uani 1 1 d . . .
S31 S -0.32034(5) -0.20372(4) -0.513128(13) 0.01850(13) Uani 1 1 d . . .
S77 S -0.36283(6) -0.42632(4) -0.741079(12) 0.01965(13) Uani 1 1 d . . .
S54 S -0.71703(6) -0.57678(4) -0.670134(13) 0.02203(13) Uani 1 1 d . . .
O33 O -0.41944(16) -0.15516(13) -0.50064(4) 0.0235(4) Uani 1 1 d . . .
O32 O -0.20156(16) -0.16626(13) -0.51189(4) 0.0253(4) Uani 1 1 d . . .
O79 O -0.3949(2) -0.33310(13) -0.74524(4) 0.0283(4) Uani 1 1 d . . .
O38 O -0.94450(17) -0.45149(14) -0.58568(4) 0.0275(4) Uani 1 1 d . . .
N63 N -0.38401(19) -0.44761(14) -0.70649(4) 0.0182(4) Uani 1 1 d . . .
O84 O -0.3743(2) -0.92001(13) -0.62500(4) 0.0320(5) Uani 1 1 d . . .
N17 N -0.35339(19) -0.21501(13) -0.54749(4) 0.0168(4) Uani 1 1 d . . .
O78 O -0.24503(18) -0.45842(13) -0.74780(4) 0.0259(4) Uani 1 1 d . . .
C9 C -0.3367(2) -0.59154(16) -0.57355(5) 0.0189(5) Uani 1 1 d U . .
C7 C -0.4414(2) -0.41777(16) -0.57020(5) 0.0158(4) Uani 1 1 d U . .
H7 H -0.4207 -0.4297 -0.5500 0.019 Uiso 1 1 calc R . .
C15 C -0.4118(2) -0.31771(16) -0.57713(5) 0.0154(4) Uani 1 1 d U . .
H15 H -0.4279 -0.3024 -0.5974 0.019 Uiso 1 1 calc R . .
C5 C -0.7724(2) -0.44972(16) -0.55297(5) 0.0184(5) Uani 1 1 d U . .
H5 H -0.8206 -0.4564 -0.5367 0.022 Uiso 1 1 calc R . .
C53 C -0.5655(2) -0.61144(17) -0.68209(5) 0.0183(5) Uani 1 1 d U . .
H53 H -0.5689 -0.6236 -0.7029 0.022 Uiso 1 1 calc R . .
C6 C -0.6485(2) -0.44322(16) -0.55019(5) 0.0173(5) Uani 1 1 d U . .
H6 H -0.6143 -0.4456 -0.5319 0.021 Uiso 1 1 calc R . .
C86 C -0.4692(2) -0.49252(18) -0.75967(5) 0.0204(5) Uani 1 1 d U . .
C1 C -0.5744(2) -0.43334(16) -0.57415(5) 0.0161(4) Uani 1 1 d U . .
C61 C -0.4795(2) -0.53230(16) -0.67716(5) 0.0171(5) Uani 1 1 d U . .
H61 H -0.4659 -0.5209 -0.6565 0.021 Uiso 1 1 calc R . .
C19 C -0.2071(2) -0.23534(17) -0.58842(5) 0.0174(5) Uani 1 1 d U . .
C55 C -0.8104(2) -0.62517(18) -0.69717(6) 0.0205(5) Uani 1 1 d U . .
C70 C -0.4467(3) -0.30978(17) -0.66308(5) 0.0218(5) Uani 1 1 d U . .
H70 H -0.3676 -0.3299 -0.6638 0.026 Uiso 1 1 calc R . .
C90 C -0.5285(3) -0.63463(19) -0.78060(6) 0.0254(5) Uani 1 1 d U . .
H90 H -0.5090 -0.6927 -0.7869 0.031 Uiso 1 1 calc R . .
C89 C -0.6462(3) -0.60388(19) -0.78307(6) 0.0257(5) Uani 1 1 d U . .
C40 C -0.3155(2) -0.31422(18) -0.49867(5) 0.0207(5) Uani 1 1 d U . .
C52 C -0.4899(3) -0.77211(18) -0.68317(6) 0.0233(5) Uani 1 1 d U . .
H52 H -0.5020 -0.7723 -0.7031 0.028 Uiso 1 1 calc R . .
C47 C -0.5198(2) -0.69544(17) -0.66726(5) 0.0190(5) Uani 1 1 d U . .
C2 C -0.6279(2) -0.43024(17) -0.60144(5) 0.0189(5) Uani 1 1 d U . .
H2 H -0.5799 -0.4234 -0.6178 0.023 Uiso 1 1 calc R . .
C16 C -0.4744(2) -0.25067(16) -0.55570(5) 0.0154(4) Uani 1 1 d U . .
H16 H -0.5113 -0.2835 -0.5396 0.018 Uiso 1 1 calc R . .
C25 C -0.5593(2) -0.18009(16) -0.56767(5) 0.0174(5) Uani 1 1 d U . .
C18 C -0.2891(2) -0.28088(16) -0.56666(5) 0.0154(4) Uani 1 1 d U . .
H18 H -0.2457 -0.3264 -0.5553 0.019 Uiso 1 1 calc R . .
C71 C -0.2444(2) -0.54843(18) -0.67720(5) 0.0214(5) Uani 1 1 d U . .
C10 C -0.2305(3) -0.64042(19) -0.57584(7) 0.0287(6) Uani 1 1 d U . .
H10 H -0.1673 -0.6177 -0.5868 0.034 Uiso 1 1 calc R . .
C4 C -0.8235(2) -0.44614(17) -0.58029(6) 0.0198(5) Uani 1 1 d U . .
C41 C -0.2097(2) -0.3633(2) -0.49991(6) 0.0245(5) Uani 1 1 d U . .
H41 H -0.1394 -0.3359 -0.5064 0.029 Uiso 1 1 calc R . .
C69 C -0.4747(3) -0.23206(18) -0.64764(6) 0.0264(6) Uani 1 1 d U . .
H69 H -0.4142 -0.2000 -0.6383 0.032 Uiso 1 1 calc R . .
C50 C -0.4221(3) -0.84861(18) -0.64020(6) 0.0250(5) Uani 1 1 d U . .
C24 C -0.1609(2) -0.14918(18) -0.58357(6) 0.0240(5) Uani 1 1 d U . .
H24 H -0.1814 -0.1181 -0.5668 0.029 Uiso 1 1 calc R . .
C64 C -0.3594(2) -0.53947(16) -0.69426(5) 0.0178(5) Uani 1 1 d U . .
H64 H -0.3646 -0.5862 -0.7093 0.021 Uiso 1 1 calc R . .
C65 C -0.5358(3) -0.35794(17) -0.67754(5) 0.0207(5) Uani 1 1 d U . .
C29 C -0.7614(3) -0.1397(2) -0.58177(6) 0.0249(5) Uani 1 1 d U . .
H29 H -0.8417 -0.1554 -0.5841 0.030 Uiso 1 1 calc R . .
C30 C -0.6801(2) -0.20285(17) -0.57097(5) 0.0197(5) Uani 1 1 d U . .
H30 H -0.7065 -0.2606 -0.5659 0.024 Uiso 1 1 calc R . .
C62 C -0.5077(2) -0.44358(16) -0.69395(5) 0.0174(5) Uani 1 1 d U . .
H62 H -0.5683 -0.4546 -0.7089 0.021 Uiso 1 1 calc R . .
C12 C -0.3114(3) -0.76066(17) -0.54523(6) 0.0255(5) Uani 1 1 d U . .
C3 C -0.7505(2) -0.43711(18) -0.60456(5) 0.0213(5) Uani 1 1 d U . .
H3 H -0.7846 -0.4357 -0.6229 0.026 Uiso 1 1 calc R . .
C51 C -0.4417(3) -0.84943(18) -0.66975(6) 0.0267(6) Uani 1 1 d U . .
H51 H -0.4231 -0.9006 -0.6806 0.032 Uiso 1 1 calc R . .
C48 C -0.4995(3) -0.69693(18) -0.63733(6) 0.0235(5) Uani 1 1 d U . .
H48 H -0.5194 -0.6464 -0.6263 0.028 Uiso 1 1 calc R . .
C91 C -0.4401(2) -0.57985(18) -0.76886(5) 0.0222(5) Uani 1 1 d U . .
H91 H -0.3619 -0.6012 -0.7671 0.027 Uiso 1 1 calc R . .
C43 C -0.3133(3) -0.4949(2) -0.48187(6) 0.0317(6) Uani 1 1 d U . .
C26 C -0.5210(2) -0.09405(17) -0.57544(6) 0.0219(5) Uani 1 1 d U . .
H26 H -0.4404 -0.0786 -0.5736 0.026 Uiso 1 1 calc R . .
C76 C -0.1734(2) -0.47541(19) -0.66968(6) 0.0264(5) Uani 1 1 d U . .
H76 H -0.1924 -0.4178 -0.6765 0.032 Uiso 1 1 calc R . .
C14 C -0.4307(3) -0.62754(18) -0.55767(6) 0.0248(5) Uani 1 1 d U . .
H14 H -0.5032 -0.5964 -0.5564 0.030 Uiso 1 1 calc R . .
C75 C -0.0734(3) -0.4871(2) -0.65195(7) 0.0320(6) Uani 1 1 d U . .
H75 H -0.0271 -0.4373 -0.6467 0.038 Uiso 1 1 calc R . .
C56 C -0.9039(2) -0.57309(19) -0.70780(6) 0.0248(5) Uani 1 1 d U . .
H56 H -0.9108 -0.5128 -0.7021 0.030 Uiso 1 1 calc R . .
C57 C -0.9871(3) -0.6089(2) -0.72676(7) 0.0319(6) Uani 1 1 d U . .
H57 H -1.0513 -0.5735 -0.7329 0.038 Uiso 1 1 calc R . .
C22 C -0.0536(3) -0.1531(2) -0.62876(6) 0.0280(6) Uani 1 1 d U . .
H22 H -0.0032 -0.1257 -0.6422 0.034 Uiso 1 1 calc R . .
C13 C -0.4169(3) -0.71073(18) -0.54345(6) 0.0256(5) Uani 1 1 d U . .
H13 H -0.4802 -0.7332 -0.5325 0.031 Uiso 1 1 calc R . .
C45 C -0.4201(2) -0.3543(2) -0.48842(6) 0.0241(5) Uani 1 1 d U . .
H45 H -0.4906 -0.3207 -0.4871 0.029 Uiso 1 1 calc R . .
C49 C -0.4508(3) -0.77174(19) -0.62396(6) 0.0259(6) Uani 1 1 d U . .
H49 H -0.4370 -0.7711 -0.6041 0.031 Uiso 1 1 calc R . .
C27 C -0.6027(3) -0.03047(18) -0.58610(6) 0.0270(6) Uani 1 1 d U . .
H27 H -0.5769 0.0274 -0.5912 0.032 Uiso 1 1 calc R . .
C87 C -0.5861(3) -0.46022(18) -0.76255(6) 0.0228(5) Uani 1 1 d U . .
H87 H -0.6054 -0.4016 -0.7567 0.027 Uiso 1 1 calc R . .
C44 C -0.4187(3) -0.4444(2) -0.48013(6) 0.0297(6) Uani 1 1 d U . .
H44 H -0.4887 -0.4715 -0.4733 0.036 Uiso 1 1 calc R . .
C23 C -0.0840(3) -0.10886(19) -0.60358(7) 0.0292(6) Uani 1 1 d U . .
H23 H -0.0529 -0.0515 -0.5999 0.035 Uiso 1 1 calc R . .
C28 C -0.7228(3) -0.05405(19) -0.58903(6) 0.0278(6) Uani 1 1 d U . .
H28 H -0.7775 -0.0116 -0.5960 0.033 Uiso 1 1 calc R . .
C88 C -0.6737(3) -0.5166(2) -0.77421(6) 0.0264(5) Uani 1 1 d U . .
H88 H -0.7520 -0.4954 -0.7761 0.032 Uiso 1 1 calc R . .
C20 C -0.1753(3) -0.28035(18) -0.61378(6) 0.0244(5) Uani 1 1 d U . .
H20 H -0.2050 -0.3383 -0.6173 0.029 Uiso 1 1 calc R . .
C66 C -0.6541(3) -0.32732(19) -0.67595(6) 0.0283(6) Uani 1 1 d U . .
H66 H -0.7146 -0.3585 -0.6856 0.034 Uiso 1 1 calc R . .
C42 C -0.2092(3) -0.4531(2) -0.49148(6) 0.0290(6) Uani 1 1 d U . .
H42 H -0.1380 -0.4860 -0.4923 0.035 Uiso 1 1 calc R . .
C68 C -0.5926(3) -0.2018(2) -0.64608(6) 0.0312(6) Uani 1 1 d U . .
H68 H -0.6112 -0.1495 -0.6358 0.037 Uiso 1 1 calc R . .
C58 C -0.9758(3) -0.6978(3) -0.73680(7) 0.0381(7) Uani 1 1 d U A .
C74 C -0.0431(3) -0.5725(3) -0.64214(7) 0.0359(7) Uani 1 1 d U . .
H74 H 0.0236 -0.5803 -0.6303 0.043 Uiso 1 1 calc R . .
C21 C -0.0999(3) -0.2396(2) -0.63372(6) 0.0284(6) Uani 1 1 d U . .
H21 H -0.0799 -0.2703 -0.6506 0.034 Uiso 1 1 calc R . .
C11 C -0.2186(3) -0.72329(19) -0.56173(7) 0.0310(6) Uani 1 1 d U . .
H11 H -0.1466 -0.7549 -0.5633 0.037 Uiso 1 1 calc R . .
C35 C -0.2480(4) -0.9230(2) -0.55154(8) 0.0415(7) Uani 1 1 d U . .
H35A H -0.3034 -0.9275 -0.5674 0.062 Uiso 1 1 calc R . .
H35B H -0.2413 -0.9809 -0.5422 0.062 Uiso 1 1 calc R . .
H35C H -0.1707 -0.9049 -0.5587 0.062 Uiso 1 1 calc R . .
C85 C -0.3461(3) -0.9991(2) -0.64071(7) 0.0383(7) Uani 1 1 d U . .
H85A H -0.2844 -0.9857 -0.6546 0.057 Uiso 1 1 calc R . .
H85B H -0.4165 -1.0203 -0.6506 0.057 Uiso 1 1 calc R . .
H85C H -0.3182 -1.0452 -0.6277 0.057 Uiso 1 1 calc R . .
C34 C -0.2936(3) -0.85229(19) -0.52984(7) 0.0315(6) Uani 1 1 d U . .
C60 C -0.7977(3) -0.7127(2) -0.70733(7) 0.0355(6) Uani 1 1 d U . .
H60 H -0.7340 -0.7482 -0.7010 0.043 Uiso 1 1 calc R . .
C72 C -0.2125(3) -0.6349(2) -0.66725(6) 0.0294(6) Uani 1 1 d U . .
H72 H -0.2589 -0.6849 -0.6723 0.035 Uiso 1 1 calc R . .
C73 C -0.1121(3) -0.6463(2) -0.64993(7) 0.0377(7) Uani 1 1 d U . .
H73 H -0.0912 -0.7039 -0.6435 0.045 Uiso 1 1 calc R . .
C39 C -1.0226(3) -0.4517(2) -0.56113(7) 0.0324(6) Uani 1 1 d U . .
H39A H -1.1046 -0.4525 -0.5675 0.049 Uiso 1 1 calc R . .
H39B H -1.0086 -0.3981 -0.5498 0.049 Uiso 1 1 calc R . .
H39C H -1.0070 -0.5044 -0.5496 0.049 Uiso 1 1 calc R . .
C46 C -0.3120(4) -0.5936(2) -0.47306(8) 0.0444(8) Uani 1 1 d U . .
H46A H -0.3858 -0.6082 -0.4634 0.067 Uiso 1 1 calc R . .
H46B H -0.2457 -0.6044 -0.4603 0.067 Uiso 1 1 calc R . .
H46C H -0.3038 -0.6309 -0.4900 0.067 Uiso 1 1 calc R . .
C67 C -0.6819(3) -0.2499(2) -0.65992(6) 0.0324(6) Uani 1 1 d U . .
H67 H -0.7612 -0.2307 -0.6586 0.039 Uiso 1 1 calc R . .
C59 C -0.8791(3) -0.7479(2) -0.72696(8) 0.0421(7) Uani 1 1 d U . .
H59 H -0.8686 -0.8069 -0.7337 0.051 Uiso 1 1 calc R . .
C36 C -0.1986(4) -0.8418(2) -0.50608(8) 0.0422(8) Uani 1 1 d U . .
H36A H -0.1263 -0.8173 -0.5143 0.063 Uiso 1 1 calc R . .
H36B H -0.1819 -0.9000 -0.4977 0.063 Uiso 1 1 calc R . .
H36C H -0.2280 -0.8014 -0.4914 0.063 Uiso 1 1 calc R . .
C92 C -0.7428(3) -0.6645(2) -0.79562(7) 0.0375(7) Uani 1 1 d U . .
H92A H -0.7396 -0.6620 -0.8163 0.056 Uiso 1 1 calc R . .
H92B H -0.8201 -0.6441 -0.7891 0.056 Uiso 1 1 calc R . .
H92C H -0.7300 -0.7258 -0.7893 0.056 Uiso 1 1 calc R . .
C37 C -0.4078(3) -0.8872(2) -0.51667(8) 0.0444(8) Uani 1 1 d U . .
H37A H -0.4328 -0.8473 -0.5014 0.067 Uiso 1 1 calc R . .
H37B H -0.3944 -0.9468 -0.5090 0.067 Uiso 1 1 calc R . .
H37C H -0.4692 -0.8899 -0.5312 0.067 Uiso 1 1 calc R . .
C80 C -1.0709(3) -0.7354(3) -0.75784(9) 0.0544(10) Uani 1 1 d U . .
C81 C -1.1881(3) -0.7454(3) -0.74230(10) 0.0564(10) Uani 1 1 d U A .
H81A H -1.2494 -0.7625 -0.7558 0.085 Uiso 1 1 calc R . .
H81B H -1.2091 -0.6887 -0.7334 0.085 Uiso 1 1 calc R . .
H81C H -1.1808 -0.7914 -0.7277 0.085 Uiso 1 1 calc R . .
C83 C -1.0985(4) -0.6621(4) -0.78265(10) 0.0609(10) Uani 1 1 d U A .
H83A H -1.1244 -0.6063 -0.7739 0.091 Uiso 1 1 calc R . .
H83B H -1.1607 -0.6847 -0.7951 0.091 Uiso 1 1 calc R . .
H83C H -1.0271 -0.6514 -0.7938 0.091 Uiso 1 1 calc R . .
C96 C -0.3672(7) -0.7021(4) -0.39074(13) 0.0975(16) Uani 1 1 d U . .
H96A H -0.3981 -0.6561 -0.4038 0.117 Uiso 1 1 calc R . .
H96B H -0.4348 -0.7338 -0.3822 0.117 Uiso 1 1 calc R . .
C97 C -0.2863(6) -0.7704(4) -0.40775(13) 0.0872(15) Uani 1 1 d U . .
H97A H -0.2200 -0.7391 -0.4170 0.105 Uiso 1 1 calc R . .
H97B H -0.2543 -0.8165 -0.3949 0.105 Uiso 1 1 calc R . .
C95 C -0.2917(7) -0.6578(4) -0.36713(12) 0.0944(16) Uani 1 1 d U B .
H95A H -0.2584 -0.7048 -0.3548 0.113 Uiso 1 1 calc R . .
H95B H -0.2253 -0.6257 -0.3760 0.113 Uiso 1 1 calc R . .
C8 C -1.0267(4) -0.8147(3) -0.77463(12) 0.0721(12) Uani 1 1 d U A 1
H8A H -1.0221 -0.8668 -0.7622 0.108 Uiso 1 1 calc R A 1
H8B H -0.9484 -0.8015 -0.7822 0.108 Uiso 1 1 calc R A 1
H8C H -1.0809 -0.8270 -0.7903 0.108 Uiso 1 1 calc R A 1
C94A C -0.2731(9) -0.5401(5) -0.32866(15) 0.121(2) Uani 1 1 d U B 2
H94A H -0.2258 -0.5830 -0.3180 0.182 Uiso 1 1 calc R B 2
H94B H -0.3171 -0.5025 -0.3154 0.182 Uiso 1 1 calc R B 2
H94C H -0.2213 -0.5030 -0.3403 0.182 Uiso 1 1 calc R B 2
C17 C -0.3630(8) -0.5921(4) -0.34862(14) 0.1086(19) Uani 1 1 d U . .
H17A H -0.4210 -0.6249 -0.3370 0.130 Uiso 1 1 calc R B 2
H17B H -0.4060 -0.5495 -0.3608 0.130 Uiso 1 1 calc R B 2
C1A C -0.3651(8) -0.8106(5) -0.42915(18) 0.124(2) Uani 1 1 d U . .
H1A1 H -0.4291 -0.8423 -0.4196 0.187 Uiso 1 1 calc R . .
H1A2 H -0.3204 -0.8525 -0.4408 0.187 Uiso 1 1 calc R . .
H1A3 H -0.3980 -0.7638 -0.4412 0.187 Uiso 1 1 calc R . .

loop_
_atom_site_aniso_label
_atom_site_aniso_U_11
_atom_site_aniso_U_22
_atom_site_aniso_U_33
_atom_site_aniso_U_23
_atom_site_aniso_U_13
_atom_site_aniso_U_12
S8 0.0188(3) 0.0108(2) 0.0205(3) -0.0005(2) 0.0021(2) 0.0018(2)
S31 0.0129(3) 0.0210(3) 0.0216(3) -0.0081(2) -0.0011(2) 0.0001(2)
S77 0.0262(3) 0.0144(3) 0.0184(3) -0.0002(2) 0.0009(2) -0.0025(2)
S54 0.0199(3) 0.0224(3) 0.0238(3) -0.0069(2) 0.0000(2) -0.0009(2)
O33 0.0168(9) 0.0237(10) 0.0300(9) -0.0129(8) 0.0004(7) 0.0025(7)
O32 0.0157(9) 0.0302(10) 0.0302(10) -0.0104(8) -0.0016(7) -0.0026(8)
O79 0.0442(12) 0.0151(9) 0.0257(9) 0.0035(7) -0.0012(8) -0.0028(8)
O38 0.0144(9) 0.0388(11) 0.0292(10) -0.0113(8) -0.0022(7) 0.0007(8)
N63 0.0224(11) 0.0149(10) 0.0171(9) -0.0015(8) -0.0001(8) 0.0027(8)
O84 0.0502(13) 0.0163(9) 0.0296(10) 0.0032(8) -0.0074(9) 0.0051(9)
N17 0.0150(10) 0.0137(9) 0.0217(10) -0.0044(8) -0.0006(8) 0.0017(8)
O78 0.0262(10) 0.0246(10) 0.0268(9) -0.0034(7) 0.0052(8) -0.0051(8)
C9 0.0204(12) 0.0146(11) 0.0217(11) -0.0024(8) -0.0039(9) -0.0010(9)
C7 0.0177(11) 0.0122(10) 0.0175(10) -0.0009(8) -0.0008(9) 0.0017(9)
C15 0.0173(11) 0.0114(10) 0.0177(10) -0.0017(8) -0.0010(9) 0.0010(9)
C5 0.0187(11) 0.0133(11) 0.0233(11) -0.0031(9) 0.0015(9) -0.0006(9)
C53 0.0214(12) 0.0158(11) 0.0177(10) -0.0045(9) -0.0015(9) -0.0014(9)
C6 0.0194(11) 0.0130(10) 0.0194(10) -0.0021(8) -0.0022(9) 0.0001(9)
C86 0.0270(12) 0.0186(11) 0.0156(10) 0.0011(9) 0.0003(9) 0.0007(10)
C1 0.0179(11) 0.0091(10) 0.0212(11) -0.0013(8) -0.0007(9) 0.0019(9)
C61 0.0195(11) 0.0138(11) 0.0181(10) -0.0004(8) -0.0022(9) 0.0013(9)
C19 0.0130(11) 0.0161(11) 0.0231(11) 0.0009(9) -0.0007(9) 0.0005(9)
C55 0.0165(11) 0.0205(12) 0.0246(11) -0.0026(9) -0.0007(9) -0.0017(9)
C70 0.0297(13) 0.0139(11) 0.0219(11) 0.0017(9) -0.0007(10) 0.0059(10)
C90 0.0336(14) 0.0195(12) 0.0232(12) -0.0036(10) -0.0008(11) -0.0010(11)
C89 0.0297(14) 0.0264(13) 0.0209(11) 0.0013(10) -0.0011(10) -0.0044(11)
C40 0.0192(11) 0.0273(13) 0.0157(10) -0.0024(9) -0.0034(9) 0.0017(10)
C52 0.0303(13) 0.0189(12) 0.0206(11) -0.0027(9) -0.0053(10) -0.0004(10)
C47 0.0217(11) 0.0132(10) 0.0220(11) -0.0015(9) -0.0017(9) -0.0024(9)
C2 0.0219(11) 0.0162(11) 0.0186(10) -0.0023(9) 0.0010(9) 0.0018(9)
C16 0.0150(10) 0.0117(10) 0.0195(10) -0.0027(8) -0.0019(9) 0.0005(9)
C25 0.0207(11) 0.0130(11) 0.0184(10) -0.0036(8) 0.0007(9) 0.0046(9)
C18 0.0154(11) 0.0128(10) 0.0182(10) -0.0027(8) -0.0006(9) 0.0012(9)
C71 0.0214(12) 0.0231(12) 0.0198(11) -0.0022(9) -0.0008(9) 0.0021(10)
C10 0.0239(13) 0.0185(12) 0.0438(15) 0.0034(11) 0.0031(12) -0.0001(11)
C4 0.0168(12) 0.0154(11) 0.0273(12) -0.0071(9) -0.0026(10) 0.0007(9)
C41 0.0201(12) 0.0329(14) 0.0204(11) -0.0032(10) -0.0026(10) 0.0033(11)
C69 0.0422(15) 0.0145(12) 0.0225(12) 0.0002(9) -0.0018(11) 0.0043(11)
C50 0.0339(14) 0.0139(12) 0.0271(13) 0.0016(10) -0.0035(11) -0.0022(11)
C24 0.0212(12) 0.0183(12) 0.0326(13) -0.0040(10) 0.0034(10) -0.0007(10)
C64 0.0227(11) 0.0126(10) 0.0180(10) 0.0000(8) -0.0014(9) -0.0016(9)
C65 0.0296(13) 0.0165(11) 0.0161(10) 0.0032(9) -0.0001(10) 0.0052(10)
C29 0.0199(12) 0.0272(13) 0.0276(12) -0.0030(10) -0.0016(10) 0.0098(11)
C30 0.0199(11) 0.0160(11) 0.0233(11) -0.0013(9) -0.0004(9) 0.0035(10)
C62 0.0202(11) 0.0161(11) 0.0158(10) 0.0004(9) -0.0003(9) 0.0020(9)
C12 0.0321(13) 0.0130(11) 0.0314(13) 0.0013(10) -0.0093(11) -0.0005(10)
C3 0.0221(12) 0.0210(12) 0.0207(11) -0.0060(9) -0.0041(9) 0.0019(10)
C51 0.0388(15) 0.0134(11) 0.0280(13) -0.0045(10) -0.0054(11) 0.0029(11)
C48 0.0329(13) 0.0151(11) 0.0224(11) -0.0024(9) -0.0008(10) -0.0039(10)
C91 0.0259(13) 0.0187(12) 0.0218(11) 0.0007(10) -0.0004(10) 0.0021(10)
C43 0.0392(15) 0.0318(14) 0.0241(12) -0.0006(11) -0.0103(11) -0.0002(13)
C26 0.0230(12) 0.0151(11) 0.0275(12) -0.0016(9) 0.0005(10) 0.0033(10)
C76 0.0204(12) 0.0260(13) 0.0327(13) -0.0074(11) -0.0016(11) 0.0014(10)
C14 0.0292(13) 0.0155(11) 0.0297(12) 0.0006(10) 0.0055(11) 0.0061(10)
C75 0.0230(13) 0.0377(15) 0.0353(14) -0.0129(12) -0.0035(11) -0.0015(12)
C56 0.0230(12) 0.0191(12) 0.0322(13) 0.0002(11) 0.0017(10) 0.0000(10)
C57 0.0208(13) 0.0371(15) 0.0378(14) -0.0040(12) -0.0039(11) 0.0031(12)
C22 0.0231(13) 0.0275(14) 0.0334(14) 0.0058(11) 0.0043(11) -0.0020(11)
C13 0.0344(14) 0.0161(12) 0.0264(12) 0.0041(10) 0.0046(11) 0.0009(11)
C45 0.0189(12) 0.0327(14) 0.0207(11) -0.0021(10) -0.0032(10) 0.0005(11)
C49 0.0389(14) 0.0197(12) 0.0190(11) 0.0000(9) -0.0030(10) -0.0019(11)
C27 0.0353(15) 0.0151(12) 0.0304(13) 0.0018(10) 0.0029(11) 0.0076(11)
C87 0.0298(13) 0.0196(12) 0.0191(11) 0.0001(9) -0.0017(10) 0.0051(10)
C44 0.0300(14) 0.0352(15) 0.0239(12) 0.0010(11) -0.0045(11) -0.0033(12)
C23 0.0278(14) 0.0162(12) 0.0435(15) 0.0010(11) 0.0035(12) -0.0065(11)
C28 0.0318(14) 0.0251(13) 0.0266(12) 0.0007(10) 0.0004(11) 0.0147(11)
C88 0.0246(13) 0.0316(14) 0.0230(12) 0.0018(10) -0.0032(10) 0.0038(11)
C20 0.0290(13) 0.0162(11) 0.0279(12) -0.0030(9) 0.0038(10) -0.0039(10)
C66 0.0303(14) 0.0274(13) 0.0272(12) 0.0002(10) -0.0025(11) 0.0085(11)
C42 0.0273(14) 0.0337(14) 0.0260(12) -0.0029(11) -0.0067(11) 0.0096(12)
C68 0.0493(16) 0.0191(12) 0.0253(12) -0.0014(10) 0.0020(12) 0.0124(12)
C58 0.0197(13) 0.0484(17) 0.0461(15) -0.0242(14) -0.0027(12) 0.0008(12)
C74 0.0230(13) 0.0537(18) 0.0310(14) 0.0023(13) -0.0079(11) 0.0049(14)
C21 0.0288(14) 0.0278(14) 0.0286(13) -0.0004(11) 0.0076(11) -0.0036(11)
C11 0.0248(13) 0.0186(12) 0.0496(16) 0.0048(11) -0.0009(12) 0.0076(11)
C35 0.0564(19) 0.0190(13) 0.0490(17) 0.0015(13) -0.0037(15) 0.0068(14)
C85 0.0536(19) 0.0219(14) 0.0393(16) 0.0008(12) -0.0082(14) 0.0098(14)
C34 0.0420(16) 0.0148(12) 0.0378(14) 0.0050(11) -0.0101(13) 0.0028(12)
C60 0.0255(14) 0.0282(14) 0.0528(16) -0.0112(13) -0.0094(13) 0.0052(12)
C72 0.0254(13) 0.0282(13) 0.0347(13) 0.0061(11) -0.0056(11) -0.0008(11)
C73 0.0320(15) 0.0415(16) 0.0397(15) 0.0122(13) -0.0054(12) 0.0050(13)
C39 0.0162(13) 0.0440(17) 0.0369(15) -0.0105(13) 0.0010(11) 0.0007(12)
C46 0.058(2) 0.0319(16) 0.0435(17) 0.0040(13) -0.0117(16) -0.0009(15)
C67 0.0368(15) 0.0261(13) 0.0342(14) -0.0008(11) 0.0018(12) 0.0151(12)
C59 0.0261(14) 0.0348(15) 0.0654(18) -0.0282(14) -0.0073(14) 0.0033(12)
C36 0.0543(19) 0.0278(15) 0.0444(17) 0.0048(13) -0.0157(15) 0.0064(14)
C92 0.0340(16) 0.0386(16) 0.0397(16) 0.0002(13) -0.0083(13) -0.0108(13)
C37 0.0511(19) 0.0278(16) 0.0544(19) 0.0167(14) 0.0036(16) 0.0013(14)
C80 0.0243(15) 0.073(2) 0.066(2) -0.0413(19) -0.0084(15) 0.0019(16)
C81 0.0315(17) 0.056(2) 0.082(2) -0.0207(19) -0.0123(17) -0.0045(16)
C83 0.0391(19) 0.086(3) 0.058(2) -0.019(2) -0.0102(17) 0.0030(19)
C96 0.150(4) 0.061(3) 0.081(3) 0.020(2) 0.020(3) -0.009(3)
C97 0.115(4) 0.072(3) 0.075(3) 0.023(2) -0.015(3) -0.009(3)
C95 0.148(4) 0.064(3) 0.071(3) 0.025(2) 0.001(3) 0.012(3)
C8 0.045(2) 0.077(3) 0.094(3) -0.054(2) -0.029(2) 0.0142(19)
C94A 0.201(6) 0.082(4) 0.081(4) 0.002(3) -0.023(4) 0.009(4)
C17 0.166(5) 0.075(3) 0.085(3) 0.014(3) 0.011(4) 0.015(4)
C1A 0.160(5) 0.089(4) 0.124(4) 0.022(4) -0.004(4) -0.006(4)

loop_
_atom_type_symbol
_atom_type_description
_atom_type_scat_dispersion_real
_atom_type_scat_dispersion_imag
_atom_type_scat_source
C C 0.0181 0.0091 'International Tables Vol C Tables 4.2.6.8 and 6.1.1.4'
H H 0.0000 0.0000 'International Tables Vol C Tables 4.2.6.8 and 6.1.1.4'
N N 0.0311 0.0180 'International Tables Vol C Tables 4.2.6.8 and 6.1.1.4'
O O 0.0492 0.0322 'International Tables Vol C Tables 4.2.6.8 and 6.1.1.4'
S S 0.3331 0.5567 'International Tables Vol C Tables 4.2.6.8 and 6.1.1.4'

loop_
_geom_angle_atom_site_label_1
_geom_angle_atom_site_label_2
_geom_angle_atom_site_label_3
_geom_angle
C9 S8 C7 102.52(12)
O32 S31 O33 120.03(11)
O32 S31 N17 106.54(11)
O33 S31 N17 105.53(11)
O32 S31 C40 108.22(12)
O33 S31 C40 109.36(12)
N17 S31 C40 106.32(11)
O78 S77 O79 121.14(13)
O78 S77 N63 106.25(11)
O79 S77 N63 106.11(11)
O78 S77 C86 109.15(12)
O79 S77 C86 107.37(13)
N63 S77 C86 105.82(12)
C55 S54 C53 102.29(12)
C4 O38 C39 116.9(2)
C64 N63 C62 93.31(18)
C64 N63 S77 120.99(16)
C62 N63 S77 120.05(16)
C50 O84 C85 117.1(2)
C16 N17 C18 93.04(17)
C16 N17 S31 118.94(16)
C18 N17 S31 122.16(16)
C14 C9 C10 119.0(2)
C14 C9 S8 124.0(2)
C10 C9 S8 116.9(2)
C1 C7 C15 109.2(2)
C1 C7 S8 114.28(17)
C15 C7 S8 107.35(16)
C1 C7 H7 108.6
C15 C7 H7 108.6
S8 C7 H7 108.6
C7 C15 C18 117.3(2)
C7 C15 C16 112.12(19)
C18 C15 C16 88.51(17)
C7 C15 H15 112.3
C18 C15 H15 112.3
C16 C15 H15 112.3
C4 C5 C6 119.3(2)
C4 C5 H5 120.4
C6 C5 H5 120.4
C47 C53 C61 110.4(2)
C47 C53 S54 113.61(18)
C61 C53 S54 108.50(17)
C47 C53 H53 108.1
C61 C53 H53 108.1
S54 C53 H53 108.1
C1 C6 C5 121.5(2)
C1 C6 H6 119.2
C5 C6 H6 119.2
C87 C86 C91 120.2(3)
C87 C86 S77 119.1(2)
C91 C86 S77 120.3(2)
C6 C1 C2 118.2(2)
C6 C1 C7 120.1(2)
C2 C1 C7 121.5(2)
C53 C61 C62 116.2(2)
C53 C61 C64 114.3(2)
C62 C61 C64 88.68(18)
C53 C61 H61 111.9
C62 C61 H61 111.9
C64 C61 H61 111.9
C24 C19 C20 118.5(2)
C24 C19 C18 121.4(2)
C20 C19 C18 120.1(2)
C60 C55 C56 118.3(3)
C60 C55 S54 123.7(2)
C56 C55 S54 117.9(2)
C69 C70 C65 120.6(3)
C69 C70 H70 119.7
C65 C70 H70 119.7
C91 C90 C89 120.8(3)
C91 C90 H90 119.6
C89 C90 H90 119.6
C88 C89 C90 119.2(3)
C88 C89 C92 120.3(3)
C90 C89 C92 120.6(3)
C41 C40 C45 120.4(3)
C41 C40 S31 119.6(2)
C45 C40 S31 119.8(2)
C47 C52 C51 121.2(2)
C47 C52 H52 119.4
C51 C52 H52 119.4
C52 C47 C48 118.1(2)
C52 C47 C53 120.6(2)
C48 C47 C53 121.1(2)
C3 C2 C1 121.0(2)
C3 C2 H2 119.5
C1 C2 H2 119.5
N17 C16 C25 114.5(2)
N17 C16 C15 88.92(17)
C25 C16 C15 118.8(2)
N17 C16 H16 110.9
C25 C16 H16 110.9
C15 C16 H16 110.9
C26 C25 C30 119.3(2)
C26 C25 C16 122.2(2)
C30 C25 C16 118.5(2)
N17 C18 C19 113.22(19)
N17 C18 C15 89.43(17)
C19 C18 C15 118.6(2)
N17 C18 H18 111.3
C19 C18 H18 111.3
C15 C18 H18 111.3
C76 C71 C72 118.8(3)
C76 C71 C64 123.3(2)
C72 C71 C64 117.8(2)
C9 C10 C11 120.0(3)
C9 C10 H10 120.0
C11 C10 H10 120.0
O38 C4 C5 124.5(2)
O38 C4 C3 115.6(2)
C5 C4 C3 120.0(2)
C42 C41 C40 119.5(3)
C42 C41 H41 120.2
C40 C41 H41 120.2
C70 C69 C68 120.3(3)
C70 C69 H69 119.8
C68 C69 H69 119.8
O84 C50 C51 124.1(2)
O84 C50 C49 115.8(2)
C51 C50 C49 120.2(2)
C19 C24 C23 120.7(3)
C19 C24 H24 119.7
C23 C24 H24 119.7
N63 C64 C71 115.6(2)
N63 C64 C61 88.50(18)
C71 C64 C61 118.0(2)
N63 C64 H64 111.0
C71 C64 H64 111.0
C61 C64 H64 111.0
C70 C65 C66 118.9(2)
C70 C65 C62 121.5(2)
C66 C65 C62 119.6(2)
C28 C29 C30 119.9(3)
C28 C29 H29 120.0
C30 C29 H29 120.0
C29 C30 C25 120.4(3)
C29 C30 H30 119.8
C25 C30 H30 119.8
N63 C62 C65 114.8(2)
N63 C62 C61 88.51(18)
C65 C62 C61 119.7(2)
N63 C62 H62 110.7
C65 C62 H62 110.7
C61 C62 H62 110.7
C13 C12 C11 116.7(2)
C13 C12 C34 123.1(3)
C11 C12 C34 120.2(3)
C2 C3 C4 120.1(2)
C2 C3 H3 120.0
C4 C3 H3 120.0
C50 C51 C52 119.3(2)
C50 C51 H51 120.3
C52 C51 H51 120.3
C49 C48 C47 121.3(2)
C49 C48 H48 119.3
C47 C48 H48 119.3
C90 C91 C86 119.6(3)
C90 C91 H91 120.2
C86 C91 H91 120.2
C42 C43 C44 119.0(3)
C42 C43 C46 120.5(3)
C44 C43 C46 120.5(3)
C25 C26 C27 120.3(3)
C25 C26 H26 119.8
C27 C26 H26 119.8
C71 C76 C75 120.6(3)
C71 C76 H76 119.7
C75 C76 H76 119.7
C9 C14 C13 120.1(3)
C9 C14 H14 119.9
C13 C14 H14 119.9
C74 C75 C76 120.1(3)
C74 C75 H75 119.9
C76 C75 H75 119.9
C57 C56 C55 121.2(3)
C57 C56 H56 119.4
C55 C56 H56 119.4
C56 C57 C58 120.7(3)
C56 C57 H57 119.7
C58 C57 H57 119.7
C23 C22 C21 118.7(3)
C23 C22 H22 120.6
C21 C22 H22 120.6
C12 C13 C14 122.0(3)
C12 C13 H13 119.0
C14 C13 H13 119.0
C44 C45 C40 119.6(3)
C44 C45 H45 120.2
C40 C45 H45 120.2
C48 C49 C50 119.9(2)
C48 C49 H49 120.0
C50 C49 H49 120.0
C28 C27 C26 119.6(3)
C28 C27 H27 120.2
C26 C27 H27 120.2
C88 C87 C86 119.3(2)
C88 C87 H87 120.4
C86 C87 H87 120.4
C45 C44 C43 120.5(3)
C45 C44 H44 119.7
C43 C44 H44 119.7
C22 C23 C24 120.7(3)
C22 C23 H23 119.6
C24 C23 H23 119.6
C29 C28 C27 120.5(3)
C29 C28 H28 119.8
C27 C28 H28 119.8
C89 C88 C87 121.0(3)
C89 C88 H88 119.5
C87 C88 H88 119.5
C21 C20 C19 120.6(3)
C21 C20 H20 119.7
C19 C20 H20 119.7
C65 C66 C67 120.1(3)
C65 C66 H66 119.9
C67 C66 H66 119.9
C41 C42 C43 120.9(3)
C41 C42 H42 119.5
C43 C42 H42 119.5
C67 C68 C69 119.5(3)
C67 C68 H68 120.2
C69 C68 H68 120.2
C59 C58 C57 117.5(3)
C59 C58 C80 123.4(3)
C57 C58 C80 119.1(3)
C73 C74 C75 119.8(3)
C73 C74 H74 120.1
C75 C74 H74 120.1
C20 C21 C22 120.8(3)
C20 C21 H21 119.6
C22 C21 H21 119.6
C10 C11 C12 122.2(3)
C10 C11 H11 118.9
C12 C11 H11 118.9
C34 C35 H35A 109.5
C34 C35 H35B 109.5
H35A C35 H35B 109.5
C34 C35 H35C 109.5
H35A C35 H35C 109.5
H35B C35 H35C 109.5
O84 C85 H85A 109.5
O84 C85 H85B 109.5
H85A C85 H85B 109.5
O84 C85 H85C 109.5
H85A C85 H85C 109.5
H85B C85 H85C 109.5
C37 C34 C35 108.2(3)
C37 C34 C36 109.2(3)
C35 C34 C36 108.0(3)
C37 C34 C12 112.3(3)
C35 C34 C12 109.6(2)
C36 C34 C12 109.4(2)
C55 C60 C59 120.5(3)
C55 C60 H60 119.8
C59 C60 H60 119.8
C73 C72 C71 120.3(3)
C73 C72 H72 119.8
C71 C72 H72 119.8
C74 C73 C72 120.4(3)
C74 C73 H73 119.8
C72 C73 H73 119.8
O38 C39 H39A 109.5
O38 C39 H39B 109.5
H39A C39 H39B 109.5
O38 C39 H39C 109.5
H39A C39 H39C 109.5
H39B C39 H39C 109.5
C43 C46 H46A 109.5
C43 C46 H46B 109.5
H46A C46 H46B 109.5
C43 C46 H46C 109.5
H46A C46 H46C 109.5
H46B C46 H46C 109.5
C68 C67 C66 120.5(3)
C68 C67 H67 119.8
C66 C67 H67 119.8
C58 C59 C60 121.7(3)
C58 C59 H59 119.2
C60 C59 H59 119.2
C34 C36 H36A 109.5
C34 C36 H36B 109.5
H36A C36 H36B 109.5
C34 C36 H36C 109.5
H36A C36 H36C 109.5
H36B C36 H36C 109.5
C89 C92 H92A 109.5
C89 C92 H92B 109.5
H92A C92 H92B 109.5
C89 C92 H92C 109.5
H92A C92 H92C 109.5
H92B C92 H92C 109.5
C34 C37 H37A 109.5
C34 C37 H37B 109.5
H37A C37 H37B 109.5
C34 C37 H37C 109.5
H37A C37 H37C 109.5
H37B C37 H37C 109.5
C8 C80 C81 117.5(4)
C8 C80 C58 112.6(3)
C81 C80 C58 109.3(3)
C8 C80 C83 102.7(4)
C81 C80 C83 104.0(3)
C58 C80 C83 109.9(4)
C80 C81 H81A 109.5
C80 C81 H81B 109.5
H81A C81 H81B 109.5
C80 C81 H81C 109.5
H81A C81 H81C 109.5
H81B C81 H81C 109.5
C80 C83 H83A 109.5
C80 C83 H83B 109.5
H83A C83 H83B 109.5
C80 C83 H83C 109.5
H83A C83 H83C 109.5
H83B C83 H83C 109.5
C95 C96 C97 108.5(6)
C95 C96 H96A 110.0
C97 C96 H96A 110.0
C95 C96 H96B 110.0
C97 C96 H96B 110.0
H96A C96 H96B 108.4
C1A C97 C96 104.9(6)
C1A C97 H97A 110.8
C96 C97 H97A 110.8
C1A C97 H97B 110.8
C96 C97 H97B 110.8
H97A C97 H97B 108.8
C17 C95 C96 112.9(7)
C17 C95 H95A 109.0
C96 C95 H95A 109.0
C17 C95 H95B 109.0
C96 C95 H95B 109.0
H95A C95 H95B 107.8
C80 C8 H8A 109.5
C80 C8 H8B 109.5
C80 C8 H8C 109.5
C17 C94A H94A 109.5
C17 C94A H94B 109.5
H94A C94A H94B 109.5
C17 C94A H94C 109.5
H94A C94A H94C 109.5
H94B C94A H94C 109.5
C95 C17 C94A 108.2(7)
C95 C17 H17A 110.1
C94A C17 H17A 110.1
C95 C17 H17B 110.1
C94A C17 H17B 110.1
H17A C17 H17B 108.4
C97 C1A H1A1 109.5
C97 C1A H1A2 109.5
H1A1 C1A H1A2 109.5
C97 C1A H1A3 109.5
H1A1 C1A H1A3 109.5
H1A2 C1A H1A3 109.5

loop_
_geom_bond_atom_site_label_1
_geom_bond_atom_site_label_2
_geom_bond_distance
S8 C9 1.775(3)
S8 C7 1.838(2)
S31 O32 1.4346(19)
S31 O33 1.4367(18)
S31 N17 1.640(2)
S31 C40 1.761(3)
S77 O78 1.429(2)
S77 O79 1.433(2)
S77 N63 1.648(2)
S77 C86 1.759(3)
S54 C55 1.776(3)
S54 C53 1.847(3)
O38 C4 1.373(3)
O38 C39 1.430(4)
N63 C64 1.493(3)
N63 C62 1.496(3)
O84 C50 1.373(3)
O84 C85 1.409(4)
N17 C16 1.496(3)
N17 C18 1.497(3)
C9 C14 1.385(4)
C9 C10 1.390(4)
C7 C1 1.510(3)
C7 C15 1.545(3)
C7 H7 0.9800
C15 C18 1.549(3)
C15 C16 1.564(3)
C15 H15 0.9800
C5 C4 1.387(4)
C5 C6 1.389(4)
C5 H5 0.9300
C53 C47 1.504(3)
C53 C61 1.527(3)
C53 H53 0.9800
C6 C1 1.389(3)
C6 H6 0.9300
C86 C87 1.393(4)
C86 C91 1.394(4)
C1 C2 1.396(3)
C61 C62 1.553(3)
C61 C64 1.557(3)
C61 H61 0.9800
C19 C24 1.389(4)
C19 C20 1.393(4)
C19 C18 1.515(3)
C55 C60 1.380(4)
C55 C56 1.384(4)
C70 C69 1.386(4)
C70 C65 1.391(4)
C70 H70 0.9300
C90 C91 1.384(4)
C90 C89 1.391(4)
C90 H90 0.9300
C89 C88 1.385(4)
C89 C92 1.515(4)
C40 C41 1.384(4)
C40 C45 1.389(4)
C52 C47 1.389(4)
C52 C51 1.405(4)
C52 H52 0.9300
C47 C48 1.403(4)
C2 C3 1.377(4)
C2 H2 0.9300
C16 C25 1.511(3)
C16 H16 0.9800
C25 C26 1.386(4)
C25 C30 1.395(4)
C18 H18 0.9800
C71 C76 1.381(4)
C71 C72 1.401(4)
C71 C64 1.510(4)
C10 C11 1.391(4)
C10 H10 0.9300
C4 C3 1.393(4)
C41 C42 1.380(4)
C41 H41 0.9300
C69 C68 1.388(4)
C69 H69 0.9300
C50 C51 1.384(4)
C50 C49 1.397(4)
C24 C23 1.394(4)
C24 H24 0.9300
C64 H64 0.9800
C65 C66 1.395(4)
C65 C62 1.506(3)
C29 C28 1.375(4)
C29 C30 1.391(4)
C29 H29 0.9300
C30 H30 0.9300
C62 H62 0.9800
C12 C13 1.389(4)
C12 C11 1.397(4)
C12 C34 1.540(4)
C3 H3 0.9300
C51 H51 0.9300
C48 C49 1.376(4)
C48 H48 0.9300
C91 H91 0.9300
C43 C42 1.387(5)
C43 C44 1.392(4)
C43 C46 1.510(4)
C26 C27 1.397(4)
C26 H26 0.9300
C76 C75 1.393(4)
C76 H76 0.9300
C14 C13 1.400(4)
C14 H14 0.9300
C75 C74 1.380(5)
C75 H75 0.9300
C56 C57 1.381(4)
C56 H56 0.9300
C57 C58 1.395(5)
C57 H57 0.9300
C22 C23 1.377(4)
C22 C21 1.395(4)
C22 H22 0.9300
C13 H13 0.9300
C45 C44 1.383(4)
C45 H45 0.9300
C49 H49 0.9300
C27 C28 1.389(4)
C27 H27 0.9300
C87 C88 1.391(4)
C87 H87 0.9300
C44 H44 0.9300
C23 H23 0.9300
C28 H28 0.9300
C88 H88 0.9300
C20 C21 1.384(4)
C20 H20 0.9300
C66 C67 1.395(4)
C66 H66 0.9300
C42 H42 0.9300
C68 C67 1.379(5)
C68 H68 0.9300
C58 C59 1.383(5)
C58 C80 1.542(4)
C74 C73 1.379(5)
C74 H74 0.9300
C21 H21 0.9300
C11 H11 0.9300
C35 C34 1.534(4)
C35 H35A 0.9600
C35 H35B 0.9600
C35 H35C 0.9600
C85 H85A 0.9600
C85 H85B 0.9600
C85 H85C 0.9600
C34 C37 1.501(5)
C34 C36 1.534(4)
C60 C59 1.384(4)
C60 H60 0.9300
C72 C73 1.385(4)
C72 H72 0.9300
C73 H73 0.9300
C39 H39A 0.9600
C39 H39B 0.9600
C39 H39C 0.9600
C46 H46A 0.9600
C46 H46B 0.9600
C46 H46C 0.9600
C67 H67 0.9300
C59 H59 0.9300
C36 H36A 0.9600
C36 H36B 0.9600
C36 H36C 0.9600
C92 H92A 0.9600
C92 H92B 0.9600
C92 H92C 0.9600
C37 H37A 0.9600
C37 H37B 0.9600
C37 H37C 0.9600
C80 C8 1.487(5)
C80 C81 1.497(6)
C80 C83 1.607(7)
C81 H81A 0.9600
C81 H81B 0.9600
C81 H81C 0.9600
C83 H83A 0.9600
C83 H83B 0.9600
C83 H83C 0.9600
C96 C95 1.525(9)
C96 C97 1.564(9)
C96 H96A 0.9700
C96 H96B 0.9700
C97 C1A 1.450(9)
C97 H97A 0.9700
C97 H97B 0.9700
C95 C17 1.518(9)
C95 H95A 0.9700
C95 H95B 0.9700
C8 H8A 0.9600
C8 H8B 0.9600
C8 H8C 0.9600
C94A C17 1.562(11)
C94A H94A 0.9600
C94A H94B 0.9600
C94A H94C 0.9600
C17 H17A 0.9700
C17 H17B 0.9700
C1A H1A1 0.9600
C1A H1A2 0.9600
C1A H1A3 0.9600
